data_1514412
loop_
_publ_author_name
'Nako, Adi E.'
'White, Andrew J. P.'
'Crimmin, Mark R.'

_publ_section_title
;
 A metal--amide dependent, catalytic C--H functionalisation of
 triphenylphosphonium methylide
;
_journal_issue 2
_journal_name_full 'Chemical Science'
_journal_page_first 691
_journal_paper_doi 10.1039/c2sc21123h
_journal_volume 4
_journal_year 2013
_chemical_formula_moiety 'C25 H23 P Si'
_chemical_formula_sum 'C25 H23 P Si'
_chemical_formula_weight 382.49
_chemical_name_systematic
;
?
;
_space_group_IT_number 2
_symmetry_cell_setting triclinic
_symmetry_space_group_name_Hall '-P 1'
_symmetry_space_group_name_H-M 'P -1'
_atom_sites_solution_hydrogens geom
_atom_sites_solution_primary direct
_atom_sites_solution_secondary difmap
_audit_creation_method SHELXL-97
_cell_angle_alpha 81.236(2)
_cell_angle_beta 79.739(2)
_cell_angle_gamma 81.615(2)
_cell_formula_units_Z 8
_cell_length_a 11.2823(3)
_cell_length_b 16.8988(4)
_cell_length_c 22.9869(6)
_cell_measurement_reflns_used 13051
_cell_measurement_temperature 173
_cell_measurement_theta_max 30.7303
_cell_measurement_theta_min 3.0470
_cell_volume 4230.32(19)
_computing_cell_refinement 'CrysAlis RED, Oxford Diffraction Ltd'
_computing_data_collection 'CrysAlis CCD, Oxford Diffraction Ltd'
_computing_data_reduction 'CrysAlis RED, Oxford Diffraction Ltd'
_computing_molecular_graphics 'Bruker SHELXTL'
_computing_publication_material 'Bruker SHELXTL'
_computing_structure_refinement 'SHELXL-97 (Sheldrick, 1997)'
_computing_structure_solution 'SHELXS-97 (Sheldrick, 1990)'
_diffrn_ambient_temperature 173
_diffrn_detector_area_resol_mean 15.9825
_diffrn_measured_fraction_theta_full 0.994
_diffrn_measured_fraction_theta_max 0.842
_diffrn_measurement_device_type 'OD Xcalibur 3'
_diffrn_measurement_method 'omega scans'
_diffrn_radiation_monochromator graphite
_diffrn_radiation_source 'Enhance (Mo) X-ray Source'
_diffrn_radiation_type MoK\a
_diffrn_radiation_wavelength 0.71073
_diffrn_reflns_av_R_equivalents 0.0251
_diffrn_reflns_av_sigmaI/netI 0.0516
_diffrn_reflns_limit_h_max 15
_diffrn_reflns_limit_h_min -16
_diffrn_reflns_limit_k_max 23
_diffrn_reflns_limit_k_min -23
_diffrn_reflns_limit_l_max 30
_diffrn_reflns_limit_l_min -31
_diffrn_reflns_number 40913
_diffrn_reflns_theta_full 28.00
_diffrn_reflns_theta_max 30.80
_diffrn_reflns_theta_min 3.05
_exptl_absorpt_coefficient_mu 0.193
_exptl_absorpt_correction_T_max 0.956
_exptl_absorpt_correction_T_min 0.943
_exptl_absorpt_correction_type analytical
_exptl_absorpt_process_details
;
CrysAlisPro, Agilent Technologies,
Version 1.171.35.15 (release 03-08-2011 CrysAlis171 .NET)
(compiled Aug 3 2011,13:03:54)
Analytical numeric absorption correction using a multifaceted crystal
model based on expressions derived by R.C. Clark & J.S. Reid.
(Clark, R. C. & Reid, J. S. (1995). Acta Cryst. A51, 887-897)
;
_exptl_crystal_colour 'Pale yellow'
_exptl_crystal_density_diffrn 1.201
_exptl_crystal_density_method 'not measured'
_exptl_crystal_description blocks
_exptl_crystal_F_000 1616
_exptl_crystal_size_max 0.40
_exptl_crystal_size_mid 0.31
_exptl_crystal_size_min 0.29
_refine_diff_density_max 0.487
_refine_diff_density_min -0.573
_refine_diff_density_rms 0.054
_refine_ls_extinction_method none
_refine_ls_goodness_of_fit_ref 1.037
_refine_ls_hydrogen_treatment mixed
_refine_ls_matrix_type full
_refine_ls_number_parameters 1002
_refine_ls_number_reflns 22303
_refine_ls_number_restraints 40
_refine_ls_restrained_S_all 1.043
_refine_ls_R_factor_all 0.0824
_refine_ls_R_factor_gt 0.0539
_refine_ls_shift/su_max 0.001
_refine_ls_shift/su_mean 0.000
_refine_ls_structure_factor_coef Fsqd
_refine_ls_weighting_details 'calc w=1/[\s^2^(Fo^2^)+(0.0565P)^2^+1.5399P] where P=(Fo^2^+2Fc^2^)/3'
_refine_ls_weighting_scheme calc
_refine_ls_wR_factor_gt 0.1272
_refine_ls_wR_factor_ref 0.1390
_reflns_number_gt 16131
_reflns_number_total 22303
_reflns_threshold_expression >2sigma(I)
_cod_data_source_file c2sc21123h.txt
_cod_data_source_block 1a
_cod_depositor_comments
;
The following automatic conversions were performed:

'_symmetry_cell_setting' value 'Triclinic' changed to 'triclinic'
according to
/usr/data/users/saulius/automatic-downloads/retrospective/RSC/lib/dictionaries/cif_core.dic
dictionary named 'cif_core.dic' version 2.4.2 from 2011-04-26.

Automatic conversion script
Id: cif_fix_values 2281 2013-09-26 08:29:07Z andrius 
;
_cod_original_sg_symbol_H-M P-1
_cod_database_code 1514412

loop_
_symmetry_equiv_pos_as_xyz
'x, y, z'
'-x, -y, -z'

loop_
_atom_site_label
_atom_site_type_symbol
_atom_site_fract_x
_atom_site_fract_y
_atom_site_fract_z
_atom_site_U_iso_or_equiv
_atom_site_adp_type
_atom_site_occupancy
_atom_site_symmetry_multiplicity
_atom_site_calc_flag
_atom_site_refinement_flags
_atom_site_disorder_assembly
_atom_site_disorder_group
P1A P 0.79698(4) 0.91779(3) 0.00941(2) 0.02239(10) Uani 1 1 d . . .
C2A C 0.77842(18) 0.98627(12) 0.05699(9) 0.0313(4) Uani 1 1 d . . .
H2AA H 0.7915 1.0397 0.0397 0.038 Uiso 1 1 calc R . .
Si3A Si 0.73679(5) 0.97073(4) 0.13671(2) 0.03249(13) Uani 1 1 d D . .
H3AA H 0.8336(14) 0.9666(15) 0.1713(9) 0.056(7) Uiso 1 1 d D . .
H3AB H 0.6928(17) 0.8929(6) 0.1552(9) 0.041(6) Uiso 1 1 d D . .
C4A C 0.79385(16) 0.96858(10) -0.06554(8) 0.0238(4) Uani 1 1 d . . .
C5A C 0.88204(18) 1.01861(12) -0.09165(9) 0.0340(4) Uani 1 1 d . . .
H5AA H 0.9477 1.0217 -0.0717 0.041 Uiso 1 1 calc R . .
C6A C 0.87408(19) 1.06372(13) -0.14654(9) 0.0385(5) Uani 1 1 d . . .
H6AA H 0.9336 1.0984 -0.1640 0.046 Uiso 1 1 calc R . .
C7A C 0.77941(19) 1.05850(13) -0.17615(9) 0.0369(5) Uani 1 1 d . . .
H7AA H 0.7737 1.0900 -0.2137 0.044 Uiso 1 1 calc R . .
C8A C 0.69345(19) 1.00776(13) -0.15135(9) 0.0368(5) Uani 1 1 d . . .
H8AA H 0.6295 1.0034 -0.1721 0.044 Uiso 1 1 calc R . .
C9A C 0.70032(17) 0.96301(12) -0.09601(9) 0.0299(4) Uani 1 1 d . . .
H9AA H 0.6406 0.9283 -0.0788 0.036 Uiso 1 1 calc R . .
C10A C 0.93953(15) 0.84992(10) 0.00507(8) 0.0234(4) Uani 1 1 d . . .
C11A C 1.00846(17) 0.82979(12) -0.04826(8) 0.0310(4) Uani 1 1 d . . .
H11A H 0.9792 0.8485 -0.0848 0.037 Uiso 1 1 calc R . .
C12A C 1.11992(18) 0.78239(13) -0.04838(9) 0.0370(5) Uani 1 1 d . . .
H12A H 1.1670 0.7694 -0.0850 0.044 Uiso 1 1 calc R . .
C13A C 1.16223(19) 0.75428(13) 0.00438(10) 0.0405(5) Uani 1 1 d . . .
H13A H 1.2383 0.7216 0.0041 0.049 Uiso 1 1 calc R . .
C14A C 1.0946(2) 0.77327(14) 0.05769(10) 0.0432(5) Uani 1 1 d . . .
H14A H 1.1239 0.7535 0.0941 0.052 Uiso 1 1 calc R . .
C15A C 0.98382(19) 0.82115(12) 0.05810(9) 0.0338(4) Uani 1 1 d . . .
H15A H 0.9377 0.8344 0.0949 0.041 Uiso 1 1 calc R . .
C16A C 0.68060(16) 0.85062(11) 0.02473(8) 0.0258(4) Uani 1 1 d . . .
C17A C 0.70335(18) 0.77288(12) 0.00849(9) 0.0313(4) Uani 1 1 d . . .
H17A H 0.7825 0.7533 -0.0096 0.038 Uiso 1 1 calc R . .
C18A C 0.6113(2) 0.72399(13) 0.01849(11) 0.0411(5) Uani 1 1 d . . .
H18A H 0.6277 0.6712 0.0071 0.049 Uiso 1 1 calc R . .
C19A C 0.4966(2) 0.75131(15) 0.04470(11) 0.0457(6) Uani 1 1 d . . .
H19A H 0.4342 0.7172 0.0519 0.055 Uiso 1 1 calc R . .
C20A C 0.4717(2) 0.82863(16) 0.06062(11) 0.0475(6) Uani 1 1 d . . .
H20A H 0.3921 0.8477 0.0784 0.057 Uiso 1 1 calc R . .
C21A C 0.56348(18) 0.87818(13) 0.05055(10) 0.0366(5) Uani 1 1 d . . .
H21A H 0.5461 0.9312 0.0614 0.044 Uiso 1 1 calc R . .
C22A C 0.61664(17) 1.05220(12) 0.16350(9) 0.0303(4) Uani 1 1 d . . .
C23A C 0.5772(2) 1.05635(14) 0.22433(10) 0.0420(5) Uani 1 1 d . . .
H23A H 0.6137 1.0181 0.2527 0.050 Uiso 1 1 calc R . .
C24A C 0.4866(2) 1.11460(16) 0.24399(12) 0.0530(6) Uani 1 1 d . . .
H24A H 0.4617 1.1164 0.2855 0.064 Uiso 1 1 calc R . .
C25A C 0.4325(2) 1.16983(15) 0.20393(13) 0.0548(7) Uani 1 1 d . . .
H25A H 0.3694 1.2095 0.2177 0.066 Uiso 1 1 calc R . .
C26A C 0.4692(2) 1.16842(13) 0.14326(12) 0.0451(6) Uani 1 1 d . . .
H26A H 0.4317 1.2071 0.1155 0.054 Uiso 1 1 calc R . .
C27A C 0.56139(18) 1.11002(12) 0.12327(10) 0.0343(4) Uani 1 1 d . . .
H27A H 0.5871 1.1095 0.0817 0.041 Uiso 1 1 calc R . .
P1B P 0.29889(4) 0.50350(3) 0.67728(2) 0.02653(11) Uani 1 1 d . . .
C2B C 0.26379(19) 0.60368(11) 0.67625(9) 0.0333(4) Uani 1 1 d . . .
H2BA H 0.2243 0.6315 0.6445 0.040 Uiso 1 1 calc R . .
Si3B Si 0.29322(6) 0.66368(4) 0.72901(3) 0.03684(14) Uani 1 1 d D . .
H3BA H 0.3903(13) 0.7138(10) 0.7087(9) 0.047(6) Uiso 1 1 d D . .
H3BB H 0.322(2) 0.6146(12) 0.7833(6) 0.053(7) Uiso 1 1 d D . .
C4B C 0.20915(16) 0.46506(11) 0.63189(8) 0.0270(4) Uani 1 1 d . . .
C5B C 0.20991(19) 0.49957(13) 0.57280(9) 0.0366(5) Uani 1 1 d . . .
H5BA H 0.2584 0.5416 0.5566 0.044 Uiso 1 1 calc R . .
C6B C 0.1402(2) 0.47286(14) 0.53750(10) 0.0412(5) Uani 1 1 d . . .
H6BA H 0.1404 0.4971 0.4974 0.049 Uiso 1 1 calc R . .
C7B C 0.07023(19) 0.41098(13) 0.56058(10) 0.0388(5) Uani 1 1 d . . .
H7BA H 0.0228 0.3926 0.5363 0.047 Uiso 1 1 calc R . .
C8B C 0.0696(2) 0.37624(14) 0.61861(10) 0.0408(5) Uani 1 1 d . . .
H8BA H 0.0217 0.3338 0.6344 0.049 Uiso 1 1 calc R . .
C9B C 0.13884(19) 0.40303(12) 0.65422(9) 0.0358(5) Uani 1 1 d . . .
H9BA H 0.1380 0.3786 0.6943 0.043 Uiso 1 1 calc R . .
C10B C 0.45392(17) 0.46602(11) 0.64691(8) 0.0285(4) Uani 1 1 d . . .
C11B C 0.48382(19) 0.39016(13) 0.62795(11) 0.0413(5) Uani 1 1 d . . .
H11B H 0.4222 0.3564 0.6307 0.050 Uiso 1 1 calc R . .
C12B C 0.6021(2) 0.36348(14) 0.60527(11) 0.0466(6) Uani 1 1 d . . .
H12B H 0.6219 0.3113 0.5931 0.056 Uiso 1 1 calc R . .
C13B C 0.6916(2) 0.41287(14) 0.60032(11) 0.0440(5) Uani 1 1 d . . .
H13B H 0.7729 0.3948 0.5844 0.053 Uiso 1 1 calc R . .
C14B C 0.6632(2) 0.48790(14) 0.61833(11) 0.0442(5) Uani 1 1 d . . .
H14B H 0.7251 0.5218 0.6147 0.053 Uiso 1 1 calc R . .
C15B C 0.54476(18) 0.51471(12) 0.64184(10) 0.0347(4) Uani 1 1 d . . .
H15B H 0.5259 0.5667 0.6545 0.042 Uiso 1 1 calc R . .
C16B C 0.26821(17) 0.44748(11) 0.75130(8) 0.0283(4) Uani 1 1 d . . .
C17B C 0.34206(19) 0.37913(12) 0.77142(9) 0.0349(4) Uani 1 1 d . . .
H17B H 0.4174 0.3633 0.7478 0.042 Uiso 1 1 calc R . .
C18B C 0.3061(2) 0.33406(13) 0.82576(10) 0.0418(5) Uani 1 1 d . . .
H18B H 0.3570 0.2875 0.8393 0.050 Uiso 1 1 calc R . .
C19B C 0.1964(2) 0.35673(14) 0.86018(10) 0.0415(5) Uani 1 1 d . . .
H19B H 0.1709 0.3247 0.8967 0.050 Uiso 1 1 calc R . .
C20B C 0.1236(2) 0.42585(14) 0.84173(9) 0.0390(5) Uani 1 1 d . . .
H20B H 0.0494 0.4422 0.8661 0.047 Uiso 1 1 calc R . .
C21B C 0.15950(18) 0.47117(13) 0.78740(9) 0.0327(4) Uani 1 1 d . . .
H21B H 0.1096 0.5187 0.7747 0.039 Uiso 1 1 calc R . .
C22B C 0.1599(2) 0.74106(12) 0.74826(9) 0.0357(5) Uani 1 1 d . . .
C23B C 0.1711(3) 0.80531(14) 0.77822(10) 0.0491(6) Uani 1 1 d . . .
H23B H 0.2467 0.8088 0.7898 0.059 Uiso 1 1 calc R . .
C24B C 0.0743(4) 0.86360(16) 0.79122(12) 0.0704(9) Uani 1 1 d . . .
H24B H 0.0841 0.9069 0.8112 0.084 Uiso 1 1 calc R . .
C25B C -0.0359(3) 0.85900(17) 0.77529(13) 0.0718(10) Uani 1 1 d . . .
H25B H -0.1026 0.8986 0.7848 0.086 Uiso 1 1 calc R . .
C26B C -0.0499(3) 0.79658(16) 0.74531(12) 0.0584(7) Uani 1 1 d . . .
H26B H -0.1260 0.7935 0.7340 0.070 Uiso 1 1 calc R . .
C27B C 0.0477(2) 0.73858(13) 0.73197(10) 0.0406(5) Uani 1 1 d . . .
H27B H 0.0377 0.6961 0.7112 0.049 Uiso 1 1 calc R . .
P1C P 0.27274(4) 0.49488(3) 0.16502(2) 0.02572(11) Uani 1 1 d . . .
C2C C 0.23171(19) 0.59458(11) 0.16241(9) 0.0337(4) Uani 1 1 d . . .
H2CA H 0.1869 0.6205 0.1321 0.040 Uiso 1 1 calc R . .
Si3C Si 0.26661(5) 0.65627(3) 0.21314(3) 0.03466(13) Uani 1 1 d D . .
H3CA H 0.3584(15) 0.7096(11) 0.1893(10) 0.058(7) Uiso 1 1 d D . .
H3CB H 0.3162(18) 0.6061(10) 0.2623(6) 0.040(6) Uiso 1 1 d D . .
C4C C 0.18689(17) 0.45019(11) 0.12100(8) 0.0275(4) Uani 1 1 d . . .
C5C C 0.19416(19) 0.47810(13) 0.06044(9) 0.0353(4) Uani 1 1 d . . .
H5CA H 0.2443 0.5187 0.0428 0.042 Uiso 1 1 calc R . .
C6C C 0.1282(2) 0.44668(14) 0.02579(9) 0.0407(5) Uani 1 1 d . . .
H6CA H 0.1325 0.4666 -0.0154 0.049 Uiso 1 1 calc R . .
C7C C 0.0563(2) 0.38651(14) 0.05078(10) 0.0405(5) Uani 1 1 d . . .
H7CA H 0.0118 0.3649 0.0268 0.049 Uiso 1 1 calc R . .
C8C C 0.0496(2) 0.35804(14) 0.11068(10) 0.0430(5) Uani 1 1 d . . .
H8CA H 0.0003 0.3168 0.1280 0.052 Uiso 1 1 calc R . .
C9C C 0.1150(2) 0.38967(13) 0.14589(9) 0.0369(5) Uani 1 1 d . . .
H9CA H 0.1104 0.3697 0.1871 0.044 Uiso 1 1 calc R . .
C10C C 0.42902(17) 0.46107(11) 0.13444(8) 0.0276(4) Uani 1 1 d . . .
C11C C 0.46416(19) 0.38458(12) 0.11714(10) 0.0379(5) Uani 1 1 d . . .
H11C H 0.4054 0.3483 0.1212 0.045 Uiso 1 1 calc R . .
C12C C 0.5836(2) 0.36079(14) 0.09408(11) 0.0427(5) Uani 1 1 d . . .
H12C H 0.6068 0.3081 0.0830 0.051 Uiso 1 1 calc R . .
C13C C 0.66894(19) 0.41338(14) 0.08723(10) 0.0397(5) Uani 1 1 d . . .
H13C H 0.7508 0.3974 0.0708 0.048 Uiso 1 1 calc R . .
C14C C 0.63555(19) 0.48926(14) 0.10417(10) 0.0402(5) Uani 1 1 d . . .
H14C H 0.6948 0.5252 0.0998 0.048 Uiso 1 1 calc R . .
C15C C 0.51588(18) 0.51356(12) 0.12759(9) 0.0340(4) Uani 1 1 d . . .
H15C H 0.4934 0.5661 0.1389 0.041 Uiso 1 1 calc R . .
C16C C 0.24521(16) 0.44126(11) 0.23975(8) 0.0264(4) Uani 1 1 d . . .
C17C C 0.32409(18) 0.37613(11) 0.26105(9) 0.0319(4) Uani 1 1 d . . .
H17C H 0.4003 0.3617 0.2376 0.038 Uiso 1 1 calc R . .
C18C C 0.2914(2) 0.33234(13) 0.31653(10) 0.0390(5) Uani 1 1 d . . .
H18C H 0.3456 0.2883 0.3311 0.047 Uiso 1 1 calc R . .
C19C C 0.1800(2) 0.35286(13) 0.35059(9) 0.0391(5) Uani 1 1 d . . .
H19C H 0.1570 0.3218 0.3879 0.047 Uiso 1 1 calc R . .
C20C C 0.10206(19) 0.41827(14) 0.33052(9) 0.0383(5) Uani 1 1 d . . .
H20C H 0.0262 0.4326 0.3542 0.046 Uiso 1 1 calc R . .
C21C C 0.13512(17) 0.46271(12) 0.27570(9) 0.0317(4) Uani 1 1 d . . .
H21C H 0.0823 0.5083 0.2624 0.038 Uiso 1 1 calc R . .
C22C C 0.13029(18) 0.72460(11) 0.24427(8) 0.0294(4) Uani 1 1 d . . .
C23C C 0.1392(2) 0.77707(12) 0.28440(9) 0.0368(5) Uani 1 1 d . . .
H23C H 0.2143 0.7760 0.2979 0.044 Uiso 1 1 calc R . .
C24C C 0.0408(2) 0.83065(13) 0.30487(10) 0.0467(6) Uani 1 1 d . . .
H24C H 0.0489 0.8654 0.3324 0.056 Uiso 1 1 calc R . .
C25C C -0.0683(2) 0.83352(14) 0.28549(11) 0.0492(6) Uani 1 1 d . . .
H25C H -0.1353 0.8707 0.2992 0.059 Uiso 1 1 calc R . .
C26C C -0.0806(2) 0.78226(14) 0.24602(10) 0.0424(5) Uani 1 1 d . . .
H26C H -0.1560 0.7841 0.2326 0.051 Uiso 1 1 calc R . .
C27C C 0.01787(19) 0.72809(12) 0.22601(9) 0.0333(4) Uani 1 1 d . . .
H27C H 0.0084 0.6926 0.1993 0.040 Uiso 1 1 calc R . .
P1D P 0.22766(4) 0.11527(3) 0.46892(2) 0.02835(11) Uani 1 1 d . A .
C2D C 0.2667(2) 0.06350(14) 0.41051(10) 0.0454(6) Uani 1 1 d D . .
H2DA H 0.3036 0.0903 0.3739 0.054 Uiso 0.789(8) 1 calc PR A 1
H2DB H 0.3225 0.0888 0.3791 0.054 Uiso 0.211(8) 1 d PR A 2
Si3D Si 0.2423(2) -0.04307(18) 0.41312(14) 0.0585(7) Uani 0.789(8) 1 d PDU A 1
H3DA H 0.1319 -0.0455 0.3897 0.070 Uiso 0.789(8) 1 calc PR A 1
H3DB H 0.2259 -0.0802 0.4747 0.070 Uiso 0.789(8) 1 calc PR A 1
Si3E Si 0.2312(5) -0.0202(3) 0.3943(3) 0.0378(12) Uiso 0.211(8) 1 d PDU A 2
H3EA H 0.1547 -0.0006 0.3484 0.045 Uiso 0.211(8) 1 calc PR A 2
H3EB H 0.1614 -0.0602 0.4468 0.045 Uiso 0.211(8) 1 calc PR A 2
C4D C 0.33008(17) 0.19097(12) 0.46450(9) 0.0315(4) Uani 1 1 d . . .
C5D C 0.44787(19) 0.17622(15) 0.43406(10) 0.0441(5) Uani 1 1 d . A .
H5DA H 0.4718 0.1283 0.4158 0.053 Uiso 1 1 calc R . .
C6D C 0.5306(2) 0.23099(18) 0.43015(12) 0.0553(7) Uani 1 1 d . . .
H6DA H 0.6108 0.2201 0.4095 0.066 Uiso 1 1 calc R A .
C7D C 0.4971(2) 0.30033(17) 0.45578(13) 0.0602(7) Uani 1 1 d . A .
H7DA H 0.5538 0.3378 0.4527 0.072 Uiso 1 1 calc R . .
C8D C 0.3817(2) 0.31582(15) 0.48592(14) 0.0580(7) Uani 1 1 d . . .
H8DA H 0.3587 0.3639 0.5040 0.070 Uiso 1 1 calc R A .
C9D C 0.2980(2) 0.26139(14) 0.49021(11) 0.0437(5) Uani 1 1 d . A .
H9DA H 0.2181 0.2728 0.5110 0.052 Uiso 1 1 calc R . .
C10D C 0.07569(17) 0.17144(11) 0.47836(8) 0.0282(4) Uani 1 1 d . . .
C11D C 0.01953(18) 0.20009(12) 0.53169(9) 0.0333(4) Uani 1 1 d . A .
H11D H 0.0613 0.1914 0.5649 0.040 Uiso 1 1 calc R . .
C12D C -0.09661(19) 0.24106(13) 0.53638(10) 0.0389(5) Uani 1 1 d . . .
H12D H -0.1344 0.2601 0.5729 0.047 Uiso 1 1 calc R A .
C13D C -0.1576(2) 0.25437(14) 0.48809(11) 0.0463(6) Uani 1 1 d . A .
H13D H -0.2370 0.2830 0.4913 0.056 Uiso 1 1 calc R . .
C14D C -0.1036(2) 0.22625(14) 0.43515(11) 0.0441(5) Uani 1 1 d . . .
H14D H -0.1459 0.2353 0.4020 0.053 Uiso 1 1 calc R A .
C15D C 0.01235(18) 0.18488(13) 0.43045(9) 0.0347(4) Uani 1 1 d . A .
H15D H 0.0491 0.1654 0.3940 0.042 Uiso 1 1 calc R . .
C16D C 0.23316(17) 0.05237(11) 0.53942(8) 0.0284(4) Uani 1 1 d . . .
C17D C 0.13367(19) 0.01554(13) 0.57059(10) 0.0383(5) Uani 1 1 d . A .
H17D H 0.0597 0.0241 0.5550 0.046 Uiso 1 1 calc R . .
C18D C 0.1419(2) -0.03330(14) 0.62408(10) 0.0470(6) Uani 1 1 d . . .
H18D H 0.0740 -0.0589 0.6446 0.056 Uiso 1 1 calc R A .
C19D C 0.2482(2) -0.04503(14) 0.64773(11) 0.0486(6) Uani 1 1 d . A .
H19D H 0.2529 -0.0779 0.6848 0.058 Uiso 1 1 calc R . .
C20D C 0.3474(2) -0.00911(14) 0.61760(11) 0.0461(6) Uani 1 1 d . . .
H20D H 0.4206 -0.0171 0.6339 0.055 Uiso 1 1 calc R A .
C21D C 0.34023(19) 0.03880(13) 0.56347(10) 0.0372(5) Uani 1 1 d . A .
H21D H 0.4094 0.0627 0.5425 0.045 Uiso 1 1 calc R . .
C22D C 0.3720(3) -0.1033(2) 0.36922(10) 0.0395(12) Uani 0.789(8) 1 d PGDU A 1
C23D C 0.3772(3) -0.09808(19) 0.30791(11) 0.0423(9) Uani 0.789(8) 1 d PGDU A 1
H23D H 0.3134 -0.0673 0.2893 0.051 Uiso 0.789(8) 1 calc PR A 1
C24D C 0.4755(3) -0.13787(16) 0.27379(10) 0.0485(9) Uani 0.789(8) 1 d PG A 1
H24D H 0.4790 -0.1343 0.2319 0.058 Uiso 0.789(8) 1 calc PR A 1
C25D C 0.56878(18) -0.18287(16) 0.3010(2) 0.0500(11) Uani 0.789(8) 1 d PG A 1
H25D H 0.6360 -0.2101 0.2777 0.060 Uiso 0.789(8) 1 calc PR A 1
C26D C 0.5637(3) -0.18807(14) 0.3623(2) 0.0586(13) Uani 0.789(8) 1 d PG A 1
H26D H 0.6274 -0.2188 0.3809 0.070 Uiso 0.789(8) 1 calc PR A 1
C27D C 0.4653(4) -0.14828(19) 0.39642(12) 0.0496(9) Uani 0.789(8) 1 d PGDU A 1
H27D H 0.4618 -0.1518 0.4383 0.060 Uiso 0.789(8) 1 calc PR A 1
C22E C 0.3675(9) -0.0920(8) 0.3677(4) 0.024(3) Uiso 0.211(8) 1 d PGDU A 2
C23E C 0.4076(9) -0.0938(7) 0.3070(4) 0.029(3) Uiso 0.211(8) 1 d PGDU A 2
H23E H 0.3645 -0.0601 0.2787 0.034 Uiso 0.211(8) 1 calc PR A 2
C24E C 0.5107(9) -0.1448(6) 0.2878(4) 0.043(4) Uiso 0.211(8) 1 d PG A 2
H24E H 0.5381 -0.1460 0.2464 0.052 Uiso 0.211(8) 1 calc PR A 2
C25E C 0.5738(8) -0.1940(6) 0.3292(6) 0.044(4) Uiso 0.211(8) 1 d PG A 2
H25E H 0.6443 -0.2288 0.3161 0.053 Uiso 0.211(8) 1 calc PR A 2
C26E C 0.5338(10) -0.1922(7) 0.3898(5) 0.075(6) Uiso 0.211(8) 1 d PG A 2
H26E H 0.5769 -0.2258 0.4181 0.090 Uiso 0.211(8) 1 calc PR A 2
C27E C 0.4306(11) -0.1412(9) 0.4091(4) 0.065(5) Uiso 0.211(8) 1 d PGDU A 2
H27E H 0.4033 -0.1400 0.4505 0.078 Uiso 0.211(8) 1 calc PR A 2

loop_
_atom_site_aniso_label
_atom_site_aniso_U_11
_atom_site_aniso_U_22
_atom_site_aniso_U_33
_atom_site_aniso_U_23
_atom_site_aniso_U_13
_atom_site_aniso_U_12
P1A 0.0201(2) 0.0227(2) 0.0235(2) -0.00372(17) -0.00169(17) -0.00116(17)
C2A 0.0344(10) 0.0266(9) 0.0326(10) -0.0090(8) -0.0012(8) -0.0029(8)
Si3A 0.0320(3) 0.0364(3) 0.0294(3) -0.0111(2) -0.0070(2) 0.0045(2)
C4A 0.0224(8) 0.0226(8) 0.0246(9) -0.0025(7) -0.0019(7) 0.0003(7)
C5A 0.0307(10) 0.0382(11) 0.0342(11) 0.0026(9) -0.0084(8) -0.0115(9)
C6A 0.0372(11) 0.0389(11) 0.0381(11) 0.0076(9) -0.0042(9) -0.0157(9)
C7A 0.0421(12) 0.0375(11) 0.0296(10) 0.0074(9) -0.0089(9) -0.0086(9)
C8A 0.0354(11) 0.0426(12) 0.0345(11) 0.0033(9) -0.0152(9) -0.0082(9)
C9A 0.0260(9) 0.0321(10) 0.0319(10) 0.0004(8) -0.0064(8) -0.0071(8)
C10A 0.0207(8) 0.0226(8) 0.0266(9) -0.0042(7) -0.0017(7) -0.0030(7)
C11A 0.0280(10) 0.0384(11) 0.0249(9) -0.0061(8) -0.0043(8) 0.0034(8)
C12A 0.0292(10) 0.0451(12) 0.0338(11) -0.0124(9) 0.0015(8) 0.0049(9)
C13A 0.0299(11) 0.0436(12) 0.0470(13) -0.0121(10) -0.0111(9) 0.0112(9)
C14A 0.0438(13) 0.0473(13) 0.0357(12) -0.0049(10) -0.0161(10) 0.0152(10)
C15A 0.0368(11) 0.0348(10) 0.0262(10) -0.0034(8) -0.0040(8) 0.0060(9)
C16A 0.0241(9) 0.0279(9) 0.0243(9) 0.0007(7) -0.0042(7) -0.0040(7)
C17A 0.0288(10) 0.0296(10) 0.0349(10) -0.0019(8) -0.0052(8) -0.0032(8)
C18A 0.0408(12) 0.0328(11) 0.0522(14) -0.0006(10) -0.0132(10) -0.0113(9)
C19A 0.0372(12) 0.0502(14) 0.0525(14) 0.0039(11) -0.0102(10) -0.0222(11)
C20A 0.0253(11) 0.0608(15) 0.0547(15) -0.0069(12) 0.0030(10) -0.0116(10)
C21A 0.0271(10) 0.0389(11) 0.0419(12) -0.0076(9) 0.0011(9) -0.0042(9)
C22A 0.0278(9) 0.0340(10) 0.0321(10) -0.0133(8) -0.0031(8) -0.0059(8)
C23A 0.0444(13) 0.0486(13) 0.0347(12) -0.0156(10) -0.0041(10) -0.0037(10)
C24A 0.0548(15) 0.0587(16) 0.0449(14) -0.0266(12) 0.0099(12) -0.0058(13)
C25A 0.0422(13) 0.0438(14) 0.0770(19) -0.0313(14) 0.0095(13) 0.0001(11)
C26A 0.0406(12) 0.0310(11) 0.0645(16) -0.0136(11) -0.0089(11) 0.0013(10)
C27A 0.0343(11) 0.0310(10) 0.0391(11) -0.0104(9) -0.0046(9) -0.0046(9)
P1B 0.0259(2) 0.0233(2) 0.0285(2) -0.00237(19) -0.00144(19) -0.00116(19)
C2B 0.0401(11) 0.0249(9) 0.0330(10) -0.0032(8) -0.0065(9) 0.0027(8)
Si3B 0.0428(3) 0.0306(3) 0.0385(3) -0.0039(2) -0.0097(3) -0.0057(3)
C4B 0.0257(9) 0.0259(9) 0.0274(9) -0.0035(7) -0.0005(7) -0.0011(7)
C5B 0.0377(11) 0.0375(11) 0.0334(11) 0.0012(9) -0.0024(9) -0.0101(9)
C6B 0.0447(13) 0.0485(13) 0.0302(11) -0.0004(9) -0.0070(9) -0.0081(10)
C7B 0.0355(11) 0.0454(12) 0.0384(12) -0.0098(10) -0.0091(9) -0.0065(10)
C8B 0.0427(12) 0.0400(12) 0.0421(12) -0.0036(10) -0.0059(10) -0.0157(10)
C9B 0.0434(12) 0.0332(10) 0.0308(10) -0.0002(8) -0.0043(9) -0.0103(9)
C10B 0.0284(9) 0.0251(9) 0.0302(10) -0.0023(7) -0.0017(8) -0.0029(8)
C11B 0.0314(11) 0.0325(11) 0.0597(15) -0.0150(10) 0.0049(10) -0.0085(9)
C12B 0.0375(12) 0.0344(11) 0.0646(16) -0.0175(11) 0.0084(11) -0.0020(10)
C13B 0.0284(11) 0.0415(12) 0.0568(15) -0.0085(11) 0.0066(10) -0.0009(9)
C14B 0.0293(11) 0.0415(12) 0.0626(15) -0.0092(11) -0.0027(10) -0.0100(10)
C15B 0.0314(10) 0.0307(10) 0.0430(12) -0.0084(9) -0.0056(9) -0.0042(8)
C16B 0.0292(10) 0.0275(9) 0.0284(9) -0.0024(7) -0.0059(8) -0.0035(8)
C17B 0.0351(11) 0.0317(10) 0.0363(11) -0.0026(9) -0.0073(9) 0.0015(9)
C18B 0.0530(14) 0.0312(11) 0.0414(12) 0.0025(9) -0.0172(11) -0.0010(10)
C19B 0.0505(13) 0.0451(12) 0.0308(11) 0.0032(9) -0.0100(10) -0.0167(11)
C20B 0.0333(11) 0.0522(13) 0.0321(11) -0.0034(10) -0.0022(9) -0.0128(10)
C21B 0.0292(10) 0.0375(11) 0.0306(10) -0.0003(8) -0.0069(8) -0.0033(8)
C22B 0.0525(13) 0.0277(10) 0.0244(9) -0.0031(8) 0.0067(9) -0.0122(9)
C23B 0.0772(18) 0.0377(12) 0.0318(11) -0.0084(10) 0.0077(11) -0.0208(12)
C24B 0.118(3) 0.0396(14) 0.0466(15) -0.0208(12) 0.0299(17) -0.0223(16)
C25B 0.090(2) 0.0421(15) 0.0607(18) -0.0092(13) 0.0360(17) 0.0107(15)
C26B 0.0532(16) 0.0553(16) 0.0532(16) -0.0036(13) 0.0148(12) 0.0059(13)
C27B 0.0478(13) 0.0364(11) 0.0340(11) -0.0081(9) 0.0060(10) -0.0046(10)
P1C 0.0261(2) 0.0221(2) 0.0263(2) -0.00240(18) -0.00045(19) 0.00034(18)
C2C 0.0413(11) 0.0238(9) 0.0332(11) -0.0033(8) -0.0060(9) 0.0054(8)
Si3C 0.0331(3) 0.0273(3) 0.0424(3) -0.0062(2) -0.0016(2) -0.0034(2)
C4C 0.0257(9) 0.0260(9) 0.0292(9) -0.0057(7) -0.0014(7) 0.0002(7)
C5C 0.0330(11) 0.0404(11) 0.0299(10) 0.0004(9) -0.0008(8) -0.0066(9)
C6C 0.0398(12) 0.0529(14) 0.0278(10) -0.0041(9) -0.0039(9) -0.0030(10)
C7C 0.0358(11) 0.0487(13) 0.0398(12) -0.0143(10) -0.0080(9) -0.0034(10)
C8C 0.0476(13) 0.0426(12) 0.0406(12) -0.0049(10) -0.0040(10) -0.0160(10)
C9C 0.0438(12) 0.0376(11) 0.0292(10) -0.0018(9) -0.0043(9) -0.0092(10)
C10C 0.0268(9) 0.0273(9) 0.0258(9) -0.0020(7) 0.0005(7) -0.0011(8)
C11C 0.0303(10) 0.0313(10) 0.0500(13) -0.0113(9) 0.0062(9) -0.0058(9)
C12C 0.0361(12) 0.0351(11) 0.0521(14) -0.0128(10) 0.0086(10) -0.0003(9)
C13C 0.0264(10) 0.0500(13) 0.0385(12) -0.0067(10) 0.0048(9) -0.0017(9)
C14C 0.0291(10) 0.0463(13) 0.0467(13) -0.0083(10) 0.0005(9) -0.0148(9)
C15C 0.0342(11) 0.0317(10) 0.0364(11) -0.0074(8) -0.0015(9) -0.0071(9)
C16C 0.0262(9) 0.0269(9) 0.0263(9) -0.0033(7) -0.0043(7) -0.0037(7)
C17C 0.0311(10) 0.0282(10) 0.0349(11) -0.0042(8) -0.0047(8) 0.0009(8)
C18C 0.0490(13) 0.0303(10) 0.0376(11) 0.0027(9) -0.0140(10) -0.0029(9)
C19C 0.0471(13) 0.0400(12) 0.0308(11) 0.0042(9) -0.0065(9) -0.0164(10)
C20C 0.0327(11) 0.0497(13) 0.0313(11) -0.0048(9) 0.0031(8) -0.0119(10)
C21C 0.0257(9) 0.0371(11) 0.0311(10) -0.0041(8) -0.0039(8) -0.0014(8)
C22C 0.0366(11) 0.0229(9) 0.0264(9) -0.0014(7) 0.0029(8) -0.0078(8)
C23C 0.0479(13) 0.0324(10) 0.0300(10) -0.0035(8) 0.0001(9) -0.0130(9)
C24C 0.0697(17) 0.0332(11) 0.0347(12) -0.0126(9) 0.0120(11) -0.0148(11)
C25C 0.0513(14) 0.0361(12) 0.0494(14) -0.0064(10) 0.0169(11) 0.0006(11)
C26C 0.0359(12) 0.0405(12) 0.0449(13) 0.0007(10) 0.0032(10) -0.0041(10)
C27C 0.0387(11) 0.0307(10) 0.0290(10) -0.0039(8) 0.0025(8) -0.0089(9)
P1D 0.0249(2) 0.0330(3) 0.0262(2) -0.0073(2) 0.00015(19) -0.0020(2)
C2D 0.0446(13) 0.0560(14) 0.0339(12) -0.0199(11) 0.0074(10) -0.0027(11)
Si3D 0.0520(7) 0.0666(12) 0.0618(11) -0.0413(10) 0.0287(8) -0.0346(8)
C4D 0.0262(9) 0.0359(10) 0.0303(10) 0.0020(8) -0.0035(8) -0.0051(8)
C5D 0.0311(11) 0.0547(14) 0.0419(13) 0.0011(11) -0.0004(9) -0.0044(10)
C6D 0.0330(12) 0.0718(18) 0.0558(15) 0.0132(13) -0.0019(11) -0.0179(12)
C7D 0.0475(15) 0.0534(16) 0.081(2) 0.0180(14) -0.0213(14) -0.0236(13)
C8D 0.0503(15) 0.0406(13) 0.088(2) -0.0078(13) -0.0181(14) -0.0120(12)
C9D 0.0330(11) 0.0400(12) 0.0587(15) -0.0073(11) -0.0066(10) -0.0064(10)
C10D 0.0246(9) 0.0288(9) 0.0306(10) -0.0039(8) -0.0020(7) -0.0044(8)
C11D 0.0301(10) 0.0369(11) 0.0327(10) -0.0086(9) -0.0038(8) -0.0006(9)
C12D 0.0296(10) 0.0377(11) 0.0473(13) -0.0123(10) 0.0008(9) 0.0018(9)
C13D 0.0290(11) 0.0441(13) 0.0618(16) -0.0032(11) -0.0079(10) 0.0058(10)
C14D 0.0375(12) 0.0496(13) 0.0456(13) 0.0028(11) -0.0182(10) -0.0022(10)
C15D 0.0328(11) 0.0405(11) 0.0306(10) -0.0020(9) -0.0038(8) -0.0079(9)
C16D 0.0285(9) 0.0260(9) 0.0298(10) -0.0067(8) -0.0005(8) -0.0022(8)
C17D 0.0317(11) 0.0438(12) 0.0389(12) -0.0053(10) -0.0013(9) -0.0090(9)
C18D 0.0517(14) 0.0461(13) 0.0419(13) 0.0004(10) 0.0022(11) -0.0198(11)
C19D 0.0654(16) 0.0387(12) 0.0401(13) 0.0054(10) -0.0113(12) -0.0089(12)
C20D 0.0471(14) 0.0427(13) 0.0477(14) 0.0015(10) -0.0165(11) -0.0001(11)
C21D 0.0320(11) 0.0372(11) 0.0402(12) -0.0015(9) -0.0036(9) -0.0039(9)
C22D 0.048(2) 0.036(2) 0.0381(18) -0.0138(13) 0.0021(13) -0.0190(14)
C23D 0.0353(18) 0.0519(19) 0.0402(18) -0.0119(13) -0.0039(14) -0.0035(17)
C24D 0.051(2) 0.059(2) 0.0336(16) -0.0136(15) 0.0021(16) -0.0033(17)
C25D 0.0378(17) 0.0345(16) 0.075(3) -0.0178(18) 0.0060(16) -0.0018(13)
C26D 0.062(2) 0.0329(17) 0.091(4) -0.0074(18) -0.042(3) -0.0045(15)
C27D 0.075(3) 0.0431(18) 0.0411(17) -0.0042(15) -0.0236(19) -0.0231(19)

loop_
_atom_type_symbol
_atom_type_description
_atom_type_scat_dispersion_real
_atom_type_scat_dispersion_imag
_atom_type_scat_source
C C 0.0033 0.0016 'International Tables Vol C Tables 4.2.6.8 and 6.1.1.4'
H H 0.0000 0.0000 'International Tables Vol C Tables 4.2.6.8 and 6.1.1.4'
Si Si 0.0817 0.0704 'International Tables Vol C Tables 4.2.6.8 and 6.1.1.4'
P P 0.1023 0.0942 'International Tables Vol C Tables 4.2.6.8 and 6.1.1.4'

loop_
_geom_angle_atom_site_label_1
_geom_angle_atom_site_label_2
_geom_angle_atom_site_label_3
_geom_angle
C2A P1A C4A 109.65(9)
C2A P1A C16A 114.00(9)
C4A P1A C16A 106.82(8)
C2A P1A C10A 116.26(9)
C4A P1A C10A 105.18(8)
C16A P1A C10A 104.16(8)
P1A C2A Si3A 127.79(12)
C2A Si3A C22A 111.31(9)
C9A C4A C5A 119.28(17)
C9A C4A P1A 121.02(14)
C5A C4A P1A 119.55(14)
C6A C5A C4A 120.10(18)
C5A C6A C7A 120.09(19)
C8A C7A C6A 120.21(19)
C7A C8A C9A 119.91(18)
C8A C9A C4A 120.37(18)
C11A C10A C15A 118.81(17)
C11A C10A P1A 123.58(14)
C15A C10A P1A 117.50(14)
C12A C11A C10A 120.34(18)
C13A C12A C11A 120.14(19)
C12A C13A C14A 120.24(19)
C13A C14A C15A 119.94(19)
C14A C15A C10A 120.54(18)
C21A C16A C17A 118.65(18)
C21A C16A P1A 119.57(15)
C17A C16A P1A 121.70(14)
C18A C17A C16A 120.48(19)
C19A C18A C17A 120.4(2)
C18A C19A C20A 120.0(2)
C19A C20A C21A 119.9(2)
C20A C21A C16A 120.5(2)
C27A C22A C23A 117.44(19)
C27A C22A Si3A 121.10(15)
C23A C22A Si3A 121.45(16)
C24A C23A C22A 121.5(2)
C25A C24A C23A 120.2(2)
C24A C25A C26A 120.4(2)
C25A C26A C27A 119.6(2)
C26A C27A C22A 120.9(2)
C2B P1B C16B 113.41(9)
C2B P1B C4B 110.61(9)
C16B P1B C4B 105.75(9)
C2B P1B C10B 117.55(10)
C16B P1B C10B 105.64(9)
C4B P1B C10B 102.76(9)
P1B C2B Si3B 126.70(12)
C2B Si3B C22B 111.10(10)
C9B C4B C5B 118.71(18)
C9B C4B P1B 122.31(15)
C5B C4B P1B 118.98(15)
C6B C5B C4B 120.3(2)
C7B C6B C5B 120.2(2)
C8B C7B C6B 119.9(2)
C7B C8B C9B 120.1(2)
C4B C9B C8B 120.8(2)
C15B C10B C11B 118.78(18)
C15B C10B P1B 119.12(14)
C11B C10B P1B 122.09(15)
C12B C11B C10B 120.7(2)
C11B C12B C13B 119.8(2)
C14B C13B C12B 120.1(2)
C13B C14B C15B 120.4(2)
C10B C15B C14B 120.23(19)
C17B C16B C21B 118.98(19)
C17B C16B P1B 123.41(15)
C21B C16B P1B 117.39(14)
C18B C17B C16B 120.3(2)
C19B C18B C17B 120.1(2)
C18B C19B C20B 120.4(2)
C19B C20B C21B 119.6(2)
C20B C21B C16B 120.60(19)
C27B C22B C23B 117.3(2)
C27B C22B Si3B 121.72(15)
C23B C22B Si3B 120.96(19)
C24B C23B C22B 121.3(3)
C25B C24B C23B 120.1(2)
C24B C25B C26B 120.1(3)
C25B C26B C27B 119.6(3)
C26B C27B C22B 121.6(2)
C2C P1C C16C 113.07(9)
C2C P1C C10C 117.33(10)
C16C P1C C10C 106.16(8)
C2C P1C C4C 111.27(10)
C16C P1C C4C 105.60(9)
C10C P1C C4C 102.27(8)
P1C C2C Si3C 124.67(12)
C2C Si3C C22C 112.74(9)
C9C C4C C5C 119.28(18)
C9C C4C P1C 122.25(15)
C5C C4C P1C 118.47(15)
C6C C5C C4C 120.1(2)
C7C C6C C5C 120.5(2)
C8C C7C C6C 119.7(2)
C7C C8C C9C 120.1(2)
C4C C9C C8C 120.3(2)
C15C C10C C11C 118.84(18)
C15C C10C P1C 118.97(14)
C11C C10C P1C 122.19(15)
C12C C11C C10C 120.7(2)
C13C C12C C11C 120.0(2)
C12C C13C C14C 119.95(19)
C13C C14C C15C 120.5(2)
C10C C15C C14C 120.03(19)
C17C C16C C21C 118.89(18)
C17C C16C P1C 123.15(15)
C21C C16C P1C 117.76(14)
C18C C17C C16C 120.14(19)
C19C C18C C17C 120.04(19)
C20C C19C C18C 120.4(2)
C19C C20C C21C 119.7(2)
C20C C21C C16C 120.79(19)
C27C C22C C23C 117.12(18)
C27C C22C Si3C 121.57(14)
C23C C22C Si3C 121.23(16)
C24C C23C C22C 121.4(2)
C25C C24C C23C 120.2(2)
C24C C25C C26C 120.0(2)
C25C C26C C27C 119.7(2)
C26C C27C C22C 121.56(19)
C2D P1D C16D 113.05(11)
C2D P1D C4D 110.54(11)
C16D P1D C4D 106.87(9)
C2D P1D C10D 117.11(10)
C16D P1D C10D 103.74(9)
C4D P1D C10D 104.67(9)
Si3E C2D P1D 134.7(3)
P1D C2D Si3D 123.84(15)
C2D Si3D C22D 112.93(15)
C2D Si3E C22E 113.3(6)
C9D C4D C5D 118.3(2)
C9D C4D P1D 123.76(16)
C5D C4D P1D 117.96(17)
C6D C5D C4D 120.6(2)
C7D C6D C5D 120.3(2)
C6D C7D C8D 119.9(2)
C7D C8D C9D 120.3(2)
C4D C9D C8D 120.6(2)
C15D C10D C11D 118.58(18)
C15D C10D P1D 118.26(15)
C11D C10D P1D 123.15(15)
C12D C11D C10D 120.44(19)
C13D C12D C11D 120.1(2)
C14D C13D C12D 120.2(2)
C13D C14D C15D 119.8(2)
C14D C15D C10D 120.9(2)
C21D C16D C17D 118.43(19)
C21D C16D P1D 119.46(15)
C17D C16D P1D 122.10(15)
C18D C17D C16D 120.4(2)
C19D C18D C17D 120.3(2)
C20D C19D C18D 120.0(2)
C19D C20D C21D 119.9(2)
C20D C21D C16D 120.9(2)
C23D C22D C27D 120.0
C23D C22D Si3D 118.64(17)
C27D C22D Si3D 121.24(17)
C22D C23D C24D 120.0
C23D C24D C25D 120.0
C24D C25D C26D 120.0
C25D C26D C27D 120.0
C26D C27D C22D 120.0
C23E C22E C27E 120.0
C23E C22E Si3E 120.4(5)
C27E C22E Si3E 119.5(5)
C24E C23E C22E 120.0
C23E C24E C25E 120.0
C24E C25E C26E 120.0
C27E C26E C25E 120.0
C26E C27E C22E 120.0

loop_
_geom_bond_atom_site_label_1
_geom_bond_atom_site_label_2
_geom_bond_distance
P1A C2A 1.6771(19)
P1A C4A 1.8079(18)
P1A C16A 1.8124(19)
P1A C10A 1.8307(17)
C2A Si3A 1.797(2)
Si3A C22A 1.8786(19)
C4A C9A 1.388(2)
C4A C5A 1.394(3)
C5A C6A 1.381(3)
C6A C7A 1.385(3)
C7A C8A 1.377(3)
C8A C9A 1.386(3)
C10A C11A 1.390(2)
C10A C15A 1.392(3)
C11A C12A 1.389(3)
C12A C13A 1.374(3)
C13A C14A 1.379(3)
C14A C15A 1.386(3)
C16A C21A 1.393(3)
C16A C17A 1.396(3)
C17A C18A 1.386(3)
C18A C19A 1.372(3)
C19A C20A 1.386(3)
C20A C21A 1.391(3)
C22A C27A 1.397(3)
C22A C23A 1.399(3)
C23A C24A 1.376(3)
C24A C25A 1.365(4)
C25A C26A 1.385(4)
C26A C27A 1.391(3)
P1B C2B 1.6790(19)
P1B C16B 1.818(2)
P1B C4B 1.8194(19)
P1B C10B 1.8233(19)
C2B Si3B 1.796(2)
Si3B C22B 1.880(2)
C4B C9B 1.388(3)
C4B C5B 1.393(3)
C5B C6B 1.387(3)
C6B C7B 1.386(3)
C7B C8B 1.372(3)
C8B C9B 1.389(3)
C10B C15B 1.384(3)
C10B C11B 1.392(3)
C11B C12B 1.380(3)
C12B C13B 1.380(3)
C13B C14B 1.370(3)
C14B C15B 1.387(3)
C16B C17B 1.391(3)
C16B C21B 1.396(3)
C17B C18B 1.387(3)
C18B C19B 1.382(3)
C19B C20B 1.383(3)
C20B C21B 1.389(3)
C22B C27B 1.391(3)
C22B C23B 1.403(3)
C23B C24B 1.383(4)
C24B C25B 1.373(5)
C25B C26B 1.386(4)
C26B C27B 1.387(3)
P1C C2C 1.6757(19)
P1C C16C 1.8126(19)
P1C C10C 1.8212(19)
P1C C4C 1.8242(19)
C2C Si3C 1.804(2)
Si3C C22C 1.885(2)
C4C C9C 1.389(3)
C4C C5C 1.392(3)
C5C C6C 1.387(3)
C6C C7C 1.385(3)
C7C C8C 1.380(3)
C8C C9C 1.395(3)
C10C C15C 1.389(3)
C10C C11C 1.392(3)
C11C C12C 1.383(3)
C12C C13C 1.376(3)
C13C C14C 1.377(3)
C14C C15C 1.389(3)
C16C C17C 1.396(3)
C16C C21C 1.397(3)
C17C C18C 1.391(3)
C18C C19C 1.385(3)
C19C C20C 1.383(3)
C20C C21C 1.385(3)
C22C C27C 1.396(3)
C22C C23C 1.398(3)
C23C C24C 1.387(3)
C24C C25C 1.374(4)
C25C C26C 1.383(3)
C26C C27C 1.390(3)
P1D C2D 1.672(2)
P1D C16D 1.803(2)
P1D C4D 1.825(2)
P1D C10D 1.8285(19)
C2D Si3E 1.637(5)
C2D Si3D 1.851(3)
Si3D C22D 1.8833(19)
Si3E C22E 1.887(6)
C4D C9D 1.382(3)
C4D C5D 1.394(3)
C5D C6D 1.390(3)
C6D C7D 1.366(4)
C7D C8D 1.370(4)
C8D C9D 1.393(3)
C10D C15D 1.390(3)
C10D C11D 1.398(3)
C11D C12D 1.384(3)
C12D C13D 1.381(3)
C13D C14D 1.380(3)
C14D C15D 1.385(3)
C16D C21D 1.391(3)
C16D C17D 1.394(3)
C17D C18D 1.382(3)
C18D C19D 1.379(3)
C19D C20D 1.377(3)
C20D C21D 1.386(3)
C22D C23D 1.3900
C22D C27D 1.3900
C23D C24D 1.3900
C24D C25D 1.3900
C25D C26D 1.3900
C26D C27D 1.3900
C22E C23E 1.3900
C22E C27E 1.3900
C23E C24E 1.3900
C24E C25E 1.3900
C25E C26E 1.3900
C26E C27E 1.3900
